data_2226867
loop_
_publ_author_name
'Han, Fei'
'Shi, Haochen'
'Gao, Yunfeng'
'Ma, Hongjun'

_publ_section_title
;
 <i>catena</i>-Poly[[[bis(thiocyanato-\k<i>N</i>)zinc(II)]-\m-1,2-bis{[2-(2-pyridyl)-1<i>H</i>-imidazol-1-yl]methyl}benzene]
 0.28-hydrate]
;
_journal_coeditor_code GK2287
_journal_issue 8
_journal_name_full 'Acta Crystallographica Section E'
_journal_page_first m943
_journal_page_last m944
_journal_paper_doi 10.1107/S1600536810027571
_journal_volume 66
_journal_year 2010
_chemical_formula_iupac '[Zn (N C S)2 (C24 H20 N6)2], 0.28H2 O'
_chemical_formula_moiety 'C26 H20 N8 S2 Zn, 0.28(H2 O)'
_chemical_formula_sum 'C26 H20.56 N8 O0.28 S2 Zn'
_chemical_formula_weight 579.03
_chemical_name_systematic
;
<i>catena</i>-Poly[[[bis(thiocyanato-\k<i>N</i>)zinc(II)]-
\m-1,2-bis{[2-(2-pyridyl)-1<i>H</i>-imidazol-1-yl]methyl}benzene]
0.28-hydrate]
;
_space_group_IT_number 14
_symmetry_cell_setting monoclinic
_symmetry_space_group_name_Hall '-P 2ybc'
_symmetry_space_group_name_H-M 'P 1 21/c 1'
_atom_sites_solution_hydrogens geom
_atom_sites_solution_primary direct
_atom_sites_solution_secondary difmap
_audit_creation_method SHELXL-97
_cell_angle_alpha 90.00
_cell_angle_beta 98.4620(10)
_cell_angle_gamma 90.00
_cell_formula_units_Z 4
_cell_length_a 7.8780(4)
_cell_length_b 13.1770(7)
_cell_length_c 25.9620(14)
_cell_measurement_reflns_used 2199
_cell_measurement_temperature 293(2)
_cell_measurement_theta_max 26.37
_cell_measurement_theta_min 1.59
_cell_volume 2665.7(2)
_computing_cell_refinement 'SAINT (Bruker, 1997)'
_computing_data_collection 'SMART (Bruker, 1997)'
_computing_data_reduction 'SAINT (Bruker, 1999)'
_computing_molecular_graphics 'DIAMOND (Brandenburg & Putz, 2008)'
_computing_publication_material 'SHELXL97 (Sheldrick, 2008)'
_computing_structure_refinement 'SHELXL97 (Sheldrick, 2008)'
_computing_structure_solution 'SHELXS97 (Sheldrick, 2008)'
_diffrn_ambient_temperature 293(2)
_diffrn_measured_fraction_theta_full 0.997
_diffrn_measured_fraction_theta_max 0.997
_diffrn_measurement_device_type 'Bruker APEX CCD area-detector'
_diffrn_measurement_method '\w scans'
_diffrn_radiation_monochromator graphite
_diffrn_radiation_source 'fine-focus sealed tube'
_diffrn_radiation_type MoK\a
_diffrn_radiation_wavelength 0.71069
_diffrn_reflns_av_R_equivalents 0.0359
_diffrn_reflns_av_sigmaI/netI 0.0437
_diffrn_reflns_limit_h_max 9
_diffrn_reflns_limit_h_min -9
_diffrn_reflns_limit_k_max 15
_diffrn_reflns_limit_k_min -13
_diffrn_reflns_limit_l_max 30
_diffrn_reflns_limit_l_min -28
_diffrn_reflns_number 13328
_diffrn_reflns_theta_full 25.00
_diffrn_reflns_theta_max 25.02
_diffrn_reflns_theta_min 1.59
_diffrn_standards_decay_% 0
_diffrn_standards_interval_count 0
_diffrn_standards_interval_time 0
_diffrn_standards_number 0
_exptl_absorpt_coefficient_mu 1.111
_exptl_absorpt_correction_T_max 0.792
_exptl_absorpt_correction_T_min 0.750
_exptl_absorpt_correction_type multi-scan
_exptl_absorpt_process_details '(SADABS; Sheldrick, 1996)'
_exptl_crystal_colour colorless
_exptl_crystal_density_diffrn 1.443
_exptl_crystal_density_method 'not measured'
_exptl_crystal_description block
_exptl_crystal_F_000 1187
_exptl_crystal_size_max 0.26
_exptl_crystal_size_mid 0.22
_exptl_crystal_size_min 0.21
_refine_diff_density_max 0.375
_refine_diff_density_min -0.332
_refine_ls_extinction_method none
_refine_ls_goodness_of_fit_ref 1.039
_refine_ls_hydrogen_treatment constr
_refine_ls_matrix_type full
_refine_ls_number_parameters 362
_refine_ls_number_reflns 4707
_refine_ls_number_restraints 30
_refine_ls_restrained_S_all 1.068
_refine_ls_R_factor_all 0.0683
_refine_ls_R_factor_gt 0.0382
_refine_ls_shift/su_max 0.001
_refine_ls_shift/su_mean 0.000
_refine_ls_structure_factor_coef Fsqd
_refine_ls_weighting_details 'calc w=1/[\s^2^(Fo^2^)+(0.0472P)^2^+0.0052P] where P=(Fo^2^+2Fc^2^)/3'
_refine_ls_weighting_scheme calc
_refine_ls_wR_factor_gt 0.0897
_refine_ls_wR_factor_ref 0.1019
_reflns_number_gt 3127
_reflns_number_total 4707
_reflns_threshold_expression I>2sigma(I)
_cod_data_source_file gk2287.cif
_cod_data_source_block I
_cod_original_sg_symbol_H-M 'P 21/c'
_cod_database_code 2226867
_cod_database_fobs_code 2226867

loop_
_symmetry_equiv_pos_as_xyz
'x, y, z'
'-x, y+1/2, -z+1/2'
'-x, -y, -z'
'x, -y-1/2, z-1/2'

loop_
_atom_site_type_symbol
_atom_site_label
_atom_site_fract_x
_atom_site_fract_y
_atom_site_fract_z
_atom_site_U_iso_or_equiv
_atom_site_adp_type
_atom_site_calc_flag
_atom_site_refinement_flags
_atom_site_occupancy
_atom_site_disorder_assembly
_atom_site_disorder_group
C C1 0.1405(4) 0.0988(2) 0.23131(12) 0.0627(9) Uani d . 1 . .
H H1 0.0560 0.0583 0.2128 0.075 Uiso calc R 1 . .
C C2 0.1380(4) 0.1355(2) 0.27956(12) 0.0628(9) Uani d . 1 . .
H H2 0.0527 0.1253 0.3003 0.075 Uiso calc R 1 . .
C C3 0.3735(4) 0.1861(2) 0.25115(10) 0.0498(7) Uani d . 1 . .
C C4 0.5346(4) 0.2347(2) 0.24331(11) 0.0488(7) Uani d . 1 . .
C C5 0.6518(4) 0.2810(2) 0.28088(12) 0.0652(9) Uani d . 1 . .
H H5 0.6360 0.2801 0.3157 0.078 Uiso calc R 1 . .
C C6 0.7924(5) 0.3283(3) 0.26590(14) 0.0787(10) Uani d . 1 . .
H H6 0.8719 0.3607 0.2905 0.094 Uiso calc R 1 . .
C C7 0.8146(4) 0.3274(3) 0.21460(15) 0.0797(11) Uani d . 1 . .
H H7 0.9059 0.3615 0.2034 0.096 Uiso calc R 1 . .
C C8 0.6981(4) 0.2748(3) 0.18015(13) 0.0715(10) Uani d . 1 . .
H H8 0.7162 0.2710 0.1456 0.086 Uiso calc R 1 . .
C C9 0.3326(4) 0.2402(2) 0.34290(10) 0.0562(8) Uani d . 1 . .
H H9A 0.2287 0.2595 0.3564 0.067 Uiso calc R 1 . .
H H9B 0.3960 0.3018 0.3382 0.067 Uiso calc R 1 . .
C C10 0.4402(4) 0.1734(2) 0.38252(10) 0.0493(7) Uani d . 1 . .
C C11 0.4785(4) 0.0736(2) 0.37134(12) 0.0633(9) Uani d . 1 . .
H H11 0.4402 0.0475 0.3384 0.076 Uiso calc R 1 . .
C C12 0.4998(3) 0.2120(2) 0.43188(10) 0.0464(7) Uani d . 1 . .
C C13 0.5948(4) 0.1497(2) 0.46849(11) 0.0574(8) Uani d . 1 . .
H H13 0.6355 0.1751 0.5014 0.069 Uiso calc R 1 . .
C C14 0.6294(4) 0.0511(3) 0.45663(13) 0.0699(9) Uani d . 1 . .
H H14 0.6921 0.0100 0.4816 0.084 Uiso calc R 1 . .
C C15 0.5719(4) 0.0128(3) 0.40811(14) 0.0747(10) Uani d . 1 . .
H H15 0.5961 -0.0539 0.4001 0.090 Uiso calc R 1 . .
C C16 0.4598(4) 0.3198(2) 0.44434(10) 0.0514(7) Uani d . 1 . .
H H16A 0.5126 0.3644 0.4215 0.062 Uiso calc R 1 . .
H H16B 0.3366 0.3297 0.4368 0.062 Uiso calc R 1 . .
C C17 0.6633(4) 0.4061(2) 0.51368(11) 0.0594(8) Uani d . 1 . .
H H17 0.7419 0.4278 0.4926 0.071 Uiso calc R 1 . .
C C18 0.6701(4) 0.4240(2) 0.56517(12) 0.0610(8) Uani d . 1 . .
H H18 0.7552 0.4611 0.5857 0.073 Uiso calc R 1 . .
C C19 0.4434(4) 0.3341(2) 0.54193(10) 0.0460(7) Uani d . 1 . .
C C20 0.2902(4) 0.2752(2) 0.54843(10) 0.0480(7) Uani d . 1 . .
C C21 0.1991(4) 0.2117(2) 0.51218(11) 0.0554(8) Uani d . 1 . .
H H21 0.2308 0.2040 0.4793 0.066 Uiso calc R 1 . .
C C22 0.0594(4) 0.1596(3) 0.52576(13) 0.0691(9) Uani d . 1 . .
H H22 -0.0047 0.1173 0.5017 0.083 Uiso calc R 1 . .
C C23 0.0159(4) 0.1703(3) 0.57424(14) 0.0728(10) Uani d . 1 . .
H H23 -0.0774 0.1357 0.5839 0.087 Uiso calc R 1 . .
C C24 0.1140(4) 0.2337(3) 0.60837(13) 0.0715(10) Uani d . 1 . .
H H24 0.0857 0.2404 0.6417 0.086 Uiso calc R 1 . .
N N1 0.5617(3) 0.22928(18) 0.19344(9) 0.0557(6) Uani d . 1 A .
N N2 0.2857(3) 0.19105(18) 0.29238(8) 0.0531(6) Uani d . 1 . .
N N3 0.2880(3) 0.13082(18) 0.21386(9) 0.0556(6) Uani d . 1 A .
N N4 0.5181(3) 0.34985(17) 0.49856(8) 0.0490(6) Uani d . 1 . .
N N5 0.5331(3) 0.37948(18) 0.58233(9) 0.0525(6) Uani d . 1 . .
N N6 0.2472(3) 0.28627(19) 0.59660(9) 0.0566(7) Uani d . 1 . .
N N7 0.6024(4) 0.0045(2) 0.18550(12) 0.0833(9) Uani d . 1 A .
C C25 0.6692(4) -0.0180(2) 0.22631(14) 0.0603(8) Uani d . 1 . .
S S2 0.75961(13) -0.04934(9) 0.28408(4) 0.0927(3) Uani d . 1 . .
N N8 0.2453(4) -0.0111(2) 0.11975(10) 0.0852(10) Uani d D 1 A 1
C C26 0.1381(15) -0.0639(10) 0.1031(6) 0.052(3) Uani d PDU 0.56(3) A 1
S S1 0.0107(12) -0.1515(10) 0.0796(4) 0.1109(18) Uani d PDU 0.56(3) A 1
C C26' 0.1698(19) -0.0857(8) 0.1087(8) 0.042(3) Uani d PDU 0.44(3) A 2
S S1' 0.0605(18) -0.1874(10) 0.0912(4) 0.091(3) Uani d PDU 0.44(3) A 2
Zn Zn1 0.41177(5) 0.10351(3) 0.149130(12) 0.05821(16) Uani d . 1 . .
O O1W -0.0298(16) 0.1050(10) 0.3898(4) 0.154(5) Uani d P 0.28 . .
H H1W -0.1226 0.0745 0.3782 0.231 Uiso d PR 0.28 . .
H H2W -0.0408 0.1642 0.3768 0.231 Uiso d PR 0.28 . .

loop_
_atom_site_aniso_label
_atom_site_aniso_U_11
_atom_site_aniso_U_22
_atom_site_aniso_U_33
_atom_site_aniso_U_12
_atom_site_aniso_U_13
_atom_site_aniso_U_23
C1 0.070(2) 0.072(2) 0.0484(19) -0.0175(18) 0.0148(17) -0.0006(16)
C2 0.063(2) 0.080(2) 0.050(2) -0.0060(18) 0.0228(17) 0.0030(16)
C3 0.0625(19) 0.0526(18) 0.0363(16) -0.0014(15) 0.0143(15) -0.0020(13)
C4 0.0609(19) 0.0455(17) 0.0416(17) 0.0010(15) 0.0127(15) -0.0043(13)
C5 0.072(2) 0.069(2) 0.055(2) -0.0104(19) 0.0133(18) -0.0107(17)
C6 0.076(2) 0.085(3) 0.075(3) -0.014(2) 0.010(2) -0.024(2)
C7 0.072(2) 0.087(3) 0.087(3) -0.027(2) 0.034(2) -0.018(2)
C8 0.081(2) 0.077(2) 0.064(2) -0.015(2) 0.037(2) -0.0131(18)
C9 0.077(2) 0.0581(19) 0.0361(16) 0.0103(17) 0.0170(15) -0.0024(14)
C10 0.0592(18) 0.0525(19) 0.0394(17) 0.0047(15) 0.0185(14) 0.0039(13)
C11 0.083(2) 0.056(2) 0.0514(19) 0.0117(18) 0.0113(17) -0.0073(15)
C12 0.0553(17) 0.0495(18) 0.0379(16) 0.0036(14) 0.0185(14) 0.0064(13)
C13 0.069(2) 0.058(2) 0.0458(18) 0.0074(17) 0.0093(16) 0.0041(15)
C14 0.078(2) 0.062(2) 0.068(2) 0.0175(19) 0.0052(19) 0.0107(18)
C15 0.094(3) 0.054(2) 0.077(2) 0.023(2) 0.013(2) -0.0041(19)
C16 0.073(2) 0.0531(18) 0.0303(15) -0.0011(16) 0.0139(14) 0.0033(13)
C17 0.075(2) 0.061(2) 0.0472(19) -0.0101(17) 0.0248(17) -0.0008(15)
C18 0.078(2) 0.059(2) 0.0481(19) -0.0122(17) 0.0143(17) -0.0020(15)
C19 0.0625(19) 0.0425(17) 0.0356(16) 0.0050(15) 0.0156(15) 0.0051(13)
C20 0.0558(18) 0.0485(17) 0.0406(17) 0.0087(15) 0.0102(14) 0.0085(13)
C21 0.0595(19) 0.063(2) 0.0448(18) 0.0008(17) 0.0104(15) 0.0038(15)
C22 0.059(2) 0.078(2) 0.069(2) -0.0022(19) 0.0041(18) -0.0009(19)
C23 0.063(2) 0.089(3) 0.071(2) -0.008(2) 0.0235(19) 0.009(2)
C24 0.074(2) 0.088(3) 0.057(2) -0.002(2) 0.0279(19) 0.0067(19)
N1 0.0656(16) 0.0576(16) 0.0482(15) -0.0092(13) 0.0228(13) -0.0068(12)
N2 0.0680(17) 0.0611(16) 0.0325(13) 0.0014(14) 0.0155(12) -0.0008(11)
N3 0.0691(16) 0.0614(16) 0.0382(14) -0.0151(14) 0.0142(13) -0.0044(12)
N4 0.0662(16) 0.0491(14) 0.0336(13) -0.0013(13) 0.0140(12) 0.0002(11)
N5 0.0698(16) 0.0537(15) 0.0357(14) -0.0045(13) 0.0136(13) 0.0005(11)
N6 0.0664(17) 0.0643(17) 0.0419(14) 0.0053(14) 0.0180(13) 0.0081(12)
N7 0.124(3) 0.0640(19) 0.0637(19) 0.0083(18) 0.0209(18) 0.0063(16)
C25 0.067(2) 0.0435(18) 0.075(2) 0.0036(16) 0.0286(19) -0.0005(17)
S2 0.0803(7) 0.1023(8) 0.0907(8) 0.0078(6) -0.0037(6) 0.0145(6)
N8 0.125(3) 0.077(2) 0.0556(19) -0.029(2) 0.0210(18) -0.0141(15)
C26 0.049(5) 0.060(5) 0.046(5) 0.014(4) 0.006(4) 0.001(4)
S1 0.065(2) 0.129(4) 0.137(3) -0.031(3) 0.007(2) -0.033(3)
C26' 0.038(5) 0.053(5) 0.034(5) 0.020(5) 0.006(4) 0.001(4)
S1' 0.072(3) 0.113(4) 0.089(3) -0.031(3) 0.019(2) -0.043(2)
Zn1 0.0859(3) 0.0552(2) 0.0370(2) -0.00799(19) 0.02056(19) -0.00498(16)
O1W 0.159(11) 0.198(14) 0.117(10) -0.065(9) 0.058(8) -0.028(8)

loop_
_atom_type_symbol
_atom_type_description
_atom_type_scat_dispersion_real
_atom_type_scat_dispersion_imag
_atom_type_scat_source
C C 0.0033 0.0016 'International Tables Vol C Tables 4.2.6.8 and 6.1.1.4'
H H 0.0000 0.0000 'International Tables Vol C Tables 4.2.6.8 and 6.1.1.4'
N N 0.0061 0.0033 'International Tables Vol C Tables 4.2.6.8 and 6.1.1.4'
S S 0.1246 0.1234 'International Tables Vol C Tables 4.2.6.8 and 6.1.1.4'
Zn Zn 0.2839 1.4301 'International Tables Vol C Tables 4.2.6.8 and 6.1.1.4'
O O 0.0106 0.0060 'International Tables Vol C Tables 4.2.6.8 and 6.1.1.4'

loop_
_geom_angle_atom_site_label_1
_geom_angle_atom_site_label_2
_geom_angle_atom_site_label_3
_geom_angle_site_symmetry_1
_geom_angle_site_symmetry_3
_geom_angle
_geom_angle_publ_flag
C2 C1 N3 . . 109.0(3) ?
C2 C1 H1 . . 125.5 ?
N3 C1 H1 . . 125.5 ?
C1 C2 N2 . . 106.8(3) ?
C1 C2 H2 . . 126.6 ?
N2 C2 H2 . . 126.6 ?
N3 C3 N2 . . 110.0(3) ?
N3 C3 C4 . . 120.1(2) ?
N2 C3 C4 . . 129.9(3) ?
N1 C4 C5 . . 121.3(3) ?
N1 C4 C3 . . 112.0(2) ?
C5 C4 C3 . . 126.8(3) ?
C6 C5 C4 . . 118.8(3) ?
C6 C5 H5 . . 120.6 ?
C4 C5 H5 . . 120.6 ?
C7 C6 C5 . . 119.7(3) ?
C7 C6 H6 . . 120.2 ?
C5 C6 H6 . . 120.2 ?
C6 C7 C8 . . 118.0(3) ?
C6 C7 H7 . . 121.0 ?
C8 C7 H7 . . 121.0 ?
N1 C8 C7 . . 123.5(3) ?
N1 C8 H8 . . 118.3 ?
C7 C8 H8 . . 118.3 ?
N2 C9 C10 . . 113.2(2) ?
N2 C9 H9A . . 108.9 ?
C10 C9 H9A . . 108.9 ?
N2 C9 H9B . . 108.9 ?
C10 C9 H9B . . 108.9 ?
H9A C9 H9B . . 107.7 ?
C11 C10 C12 . . 118.9(3) ?
C11 C10 C9 . . 121.7(3) ?
C12 C10 C9 . . 119.4(3) ?
C15 C11 C10 . . 121.1(3) ?
C15 C11 H11 . . 119.4 ?
C10 C11 H11 . . 119.4 ?
C13 C12 C10 . . 119.3(3) ?
C13 C12 C16 . . 121.4(3) ?
C10 C12 C16 . . 119.3(2) ?
C14 C13 C12 . . 120.7(3) ?
C14 C13 H13 . . 119.6 ?
C12 C13 H13 . . 119.6 ?
C15 C14 C13 . . 120.4(3) ?
C15 C14 H14 . . 119.8 ?
C13 C14 H14 . . 119.8 ?
C14 C15 C11 . . 119.7(3) ?
C14 C15 H15 . . 120.2 ?
C11 C15 H15 . . 120.2 ?
N4 C16 C12 . . 114.5(2) ?
N4 C16 H16A . . 108.6 ?
C12 C16 H16A . . 108.6 ?
N4 C16 H16B . . 108.6 ?
C12 C16 H16B . . 108.6 ?
H16A C16 H16B . . 107.6 ?
C18 C17 N4 . . 106.7(3) ?
C18 C17 H17 . . 126.6 ?
N4 C17 H17 . . 126.6 ?
C17 C18 N5 . . 109.3(3) ?
C17 C18 H18 . . 125.3 ?
N5 C18 H18 . . 125.3 ?
N5 C19 N4 . . 110.0(2) ?
N5 C19 C20 . . 120.2(2) ?
N4 C19 C20 . . 129.8(3) ?
N6 C20 C21 . . 121.4(3) ?
N6 C20 C19 . . 111.8(2) ?
C21 C20 C19 . . 126.7(3) ?
C20 C21 C22 . . 118.7(3) ?
C20 C21 H21 . . 120.7 ?
C22 C21 H21 . . 120.7 ?
C23 C22 C21 . . 120.1(3) ?
C23 C22 H22 . . 119.9 ?
C21 C22 H22 . . 119.9 ?
C22 C23 C24 . . 117.8(3) ?
C22 C23 H23 . . 121.1 ?
C24 C23 H23 . . 121.1 ?
N6 C24 C23 . . 123.9(3) ?
N6 C24 H24 . . 118.0 ?
C23 C24 H24 . . 118.0 ?
C8 N1 C4 . . 118.5(3) ?
C8 N1 Zn1 . . 126.0(2) ?
C4 N1 Zn1 . . 112.71(18) ?
C3 N2 C2 . . 107.1(2) ?
C3 N2 C9 . . 129.6(3) ?
C2 N2 C9 . . 123.2(2) ?
C3 N3 C1 . . 107.1(2) ?
C3 N3 Zn1 . . 115.93(19) ?
C1 N3 Zn1 . . 136.7(2) ?
C19 N4 C17 . . 106.9(2) ?
C19 N4 C16 . . 129.7(2) ?
C17 N4 C16 . . 123.4(2) ?
C19 N5 C18 . . 107.1(2) ?
C19 N5 Zn1 . 4_566 116.53(19) ?
C18 N5 Zn1 . 4_566 134.4(2) ?
C24 N6 C20 . . 118.0(3) ?
C24 N6 Zn1 . 4_566 126.6(2) ?
C20 N6 Zn1 . 4_566 115.3(2) ?
C25 N7 Zn1 . . 140.6(3) ?
N7 C25 S2 . . 178.9(3) ?
C26 N8 Zn1 . . 170.9(9) ?
N8 C26 S1 . . 170.8(12) ?
N8 Zn1 N3 . . 94.38(10) ?
N8 Zn1 N7 . . 94.87(13) ?
N3 Zn1 N7 . . 97.60(11) ?
N8 Zn1 N5 . 4_565 96.53(10) ?
N3 Zn1 N5 . 4_565 163.98(9) ?
N7 Zn1 N5 . 4_565 93.14(11) ?
N8 Zn1 N1 . . 168.99(10) ?
N3 Zn1 N1 . . 74.61(9) ?
N7 Zn1 N1 . . 86.62(11) ?
N5 Zn1 N1 4_565 . 94.28(9) ?
N8 Zn1 N6 . 4_565 88.30(11) ?
N3 Zn1 N6 . 4_565 94.60(9) ?
N7 Zn1 N6 . 4_565 167.12(10) ?
N5 Zn1 N6 4_565 4_565 74.07(9) ?
N1 Zn1 N6 . 4_565 92.65(9) ?
H1W O1W H2W . . 105.1 ?

loop_
_geom_bond_atom_site_label_1
_geom_bond_atom_site_label_2
_geom_bond_site_symmetry_2
_geom_bond_distance
_geom_bond_publ_flag
C1 C2 . 1.346(4) ?
C1 N3 . 1.374(4) ?
C1 H1 . 0.9300 ?
C2 N2 . 1.373(4) ?
C2 H2 . 0.9300 ?
C3 N3 . 1.315(3) ?
C3 N2 . 1.359(3) ?
C3 C4 . 1.463(4) ?
C4 N1 . 1.345(3) ?
C4 C5 . 1.382(4) ?
C5 C6 . 1.376(4) ?
C5 H5 . 0.9300 ?
C6 C7 . 1.369(4) ?
C6 H6 . 0.9300 ?
C7 C8 . 1.372(4) ?
C7 H7 . 0.9300 ?
C8 N1 . 1.321(4) ?
C8 H8 . 0.9300 ?
C9 N2 . 1.461(3) ?
C9 C10 . 1.515(4) ?
C9 H9A . 0.9700 ?
C9 H9B . 0.9700 ?
C10 C11 . 1.390(4) ?
C10 C12 . 1.394(4) ?
C11 C15 . 1.374(4) ?
C11 H11 . 0.9300 ?
C12 C13 . 1.389(4) ?
C12 C16 . 1.501(4) ?
C13 C14 . 1.371(4) ?
C13 H13 . 0.9300 ?
C14 C15 . 1.371(4) ?
C14 H14 . 0.9300 ?
C15 H15 . 0.9300 ?
C16 N4 . 1.469(3) ?
C16 H16A . 0.9700 ?
C16 H16B . 0.9700 ?
C17 C18 . 1.351(4) ?
C17 N4 . 1.371(4) ?
C17 H17 . 0.9300 ?
C18 N5 . 1.360(4) ?
C18 H18 . 0.9300 ?
C19 N5 . 1.319(3) ?
C19 N4 . 1.361(3) ?
C19 C20 . 1.465(4) ?
C20 N6 . 1.351(3) ?
C20 C21 . 1.379(4) ?
C21 C22 . 1.386(4) ?
C21 H21 . 0.9300 ?
C22 C23 . 1.360(4) ?
C22 H22 . 0.9300 ?
C23 C24 . 1.371(4) ?
C23 H23 . 0.9300 ?
C24 N6 . 1.330(4) ?
C24 H24 . 0.9300 ?
N1 Zn1 . 2.250(2) ?
N3 Zn1 . 2.095(2) ?
N5 Zn1 4_566 2.112(2) ?
N6 Zn1 4_566 2.265(2) ?
N7 C25 . 1.151(4) ?
N7 Zn1 . 2.105(3) ?
C25 S2 . 1.616(4) ?
N8 C26 . 1.130(4) ?
N8 Zn1 . 2.071(3) ?
C26 S1 . 1.591(4) ?
C26' S1' . 1.621(4) ?
O1W H1W . 0.8500 ?
O1W H2W . 0.8500 ?

loop_
_geom_hbond_atom_site_label_D
_geom_hbond_atom_site_label_H
_geom_hbond_atom_site_label_A
_geom_hbond_site_symmetry_A
_geom_hbond_distance_DH
_geom_hbond_distance_HA
_geom_hbond_distance_DA
_geom_hbond_angle_DHA
O1W H2W S1 2 0.85 2.68 3.30(2) 132
